data_7039479
loop_
_publ_author_name
'Farrell, Kevin'
'M\"uller-Bunz, Helge'
'Albrecht, Martin'

_publ_section_title
;
 Versatile bonding and coordination modes of ditriazolylidene ligands in
 rhodium(iii) and iridium(iii) complexes.
;
_journal_issue 40
_journal_name_full 'Dalton transactions (Cambridge, England : 2003)'
_journal_page_first 15859
_journal_page_last 15871
_journal_paper_doi 10.1039/c6dt01760f
_journal_volume 45
_journal_year 2016
_chemical_formula_moiety 'C42 H42 I N12 Rh, C H2 Cl2'
_chemical_formula_sum 'C43 H44 Cl2 I N12 Rh'
_chemical_formula_weight 1029.61
_chemical_name_systematic
; 
 ? 
;
_space_group_IT_number 14
_symmetry_cell_setting monoclinic
_symmetry_space_group_name_Hall '-P 2yn'
_symmetry_space_group_name_H-M 'P 1 21/n 1'
_atom_sites_solution_hydrogens geom
_atom_sites_solution_primary direct
_atom_sites_solution_secondary difmap
_audit_creation_method SHELXL-97
_audit_update_record
;
2016-05-03 deposited with the CCDC.
2016-06-03 downloaded from the CCDC.
;
_cell_angle_alpha 90.00
_cell_angle_beta 107.720(2)
_cell_angle_gamma 90.00
_cell_formula_units_Z 4
_cell_length_a 19.4324(3)
_cell_length_b 11.1984(2)
_cell_length_c 20.9143(3)
_cell_measurement_reflns_used 15759
_cell_measurement_temperature 100(2)
_cell_measurement_theta_max 76.4460
_cell_measurement_theta_min 3.7300
_cell_volume 4335.27(13)
_computing_cell_refinement
; 
CrysAlisPro, Agilent Technologies, 
Version 1.171.36.24a (release 19-12-2012 CrysAlis171 .NET) 
(compiled Dec 19 2012,11:08:27) 
;
_computing_data_collection
; 
CrysAlisPro, Agilent Technologies, 
Version 1.171.36.24a (release 19-12-2012 CrysAlis171 .NET) 
(compiled Dec 19 2012,11:08:27) 
;
_computing_data_reduction
; 
CrysAlisPro, Agilent Technologies, 
Version 1.171.36.24a (release 19-12-2012 CrysAlis171 .NET) 
(compiled Dec 19 2012,11:08:27) 
;
_computing_structure_refinement 'SHELXL-97 (Sheldrick, 2008)'
_computing_structure_solution 'SHELXS-97 (Sheldrick, 2008)'
_diffrn_ambient_temperature 100(2)
_diffrn_detector_area_resol_mean 10.3196
_diffrn_measured_fraction_theta_full 0.986
_diffrn_measured_fraction_theta_max 0.986
_diffrn_measurement_device_type 'SuperNova, Dual, Cu at zero, Atlas'
_diffrn_measurement_method '\w scans'
_diffrn_radiation_monochromator mirror
_diffrn_radiation_source 'SuperNova (Cu) X-ray Source'
_diffrn_radiation_type CuK\a
_diffrn_radiation_wavelength 1.54184
_diffrn_reflns_av_R_equivalents 0.0647
_diffrn_reflns_av_sigmaI/netI 0.0472
_diffrn_reflns_limit_h_max 23
_diffrn_reflns_limit_h_min -20
_diffrn_reflns_limit_k_max 13
_diffrn_reflns_limit_k_min -13
_diffrn_reflns_limit_l_max 24
_diffrn_reflns_limit_l_min -26
_diffrn_reflns_number 44951
_diffrn_reflns_theta_full 76.91
_diffrn_reflns_theta_max 76.91
_diffrn_reflns_theta_min 3.72
_exptl_absorpt_coefficient_mu 10.283
_exptl_absorpt_correction_T_max 0.868
_exptl_absorpt_correction_T_min 0.316
_exptl_absorpt_correction_type analytical
_exptl_absorpt_process_details
; 
CrysAlisPro, Agilent Technologies, 
Version 1.171.36.24a (release 19-12-2012 CrysAlis171 .NET) 
(compiled Dec 19 2012,11:08:27) 
Analytical numeric absorption correction using a multifaceted crystal 
model based on expressions derived by R.C. Clark & J.S. Reid. 
(Clark, R. C. & Reid, J. S. (1995). Acta Cryst. A51, 887-897) 
;
_exptl_crystal_colour colourless
_exptl_crystal_density_diffrn 1.577
_exptl_crystal_density_method 'not measured'
_exptl_crystal_description lath
_exptl_crystal_F_000 2072
_exptl_crystal_recrystallization_method 'Re-crystallisation from solvent'
_exptl_crystal_size_max 0.2811
_exptl_crystal_size_mid 0.0398
_exptl_crystal_size_min 0.0142
_platon_squeeze_details
; 
 PLATON: A.L. Spek, J. Appl. Cryst. 36 (2003), 7-13 
 PLATON version from 27.07.2012 
;
_refine_diff_density_max 1.483
_refine_diff_density_min -1.797
_refine_diff_density_rms 0.129
_refine_ls_extinction_method none
_refine_ls_goodness_of_fit_ref 1.041
_refine_ls_hydrogen_treatment constr
_refine_ls_matrix_type full
_refine_ls_number_parameters 509
_refine_ls_number_reflns 9021
_refine_ls_number_restraints 0
_refine_ls_restrained_S_all 1.041
_refine_ls_R_factor_all 0.0547
_refine_ls_R_factor_gt 0.0495
_refine_ls_shift/su_max 0.002
_refine_ls_shift/su_mean 0.000
_refine_ls_structure_factor_coef Fsqd
_refine_ls_weighting_details 'calc w=1/[\s^2^(Fo^2^)+(0.0844P)^2^+1.6921P] where P=(Fo^2^+2Fc^2^)/3'
_refine_ls_weighting_scheme calc
_refine_ls_wR_factor_gt 0.1289
_refine_ls_wR_factor_ref 0.1336
_reflns_number_gt 7891
_reflns_number_total 9021
_reflns_threshold_expression I>2\s(I)
_cod_data_source_file c6dt01760f2.cif
_cod_data_source_block alb236sqz_13
_cod_depositor_comments 'Adding full bibliography for 7039479--7039482.cif.'
_cod_original_cell_volume 4335.27(12)
_cod_original_sg_symbol_H-M 'P 21/n'
_cod_database_code 7039479
_solvent_exptl_crystal_recrystallization_method Dichloromethane

loop_
_symmetry_equiv_pos_as_xyz
'x, y, z'
'-x+1/2, y+1/2, -z+1/2'
'-x, -y, -z'
'x-1/2, -y-1/2, z-1/2'

loop_
_atom_site_label
_atom_site_type_symbol
_atom_site_fract_x
_atom_site_fract_y
_atom_site_fract_z
_atom_site_U_iso_or_equiv
_atom_site_adp_type
_atom_site_occupancy
_atom_site_symmetry_multiplicity
_atom_site_calc_flag
_atom_site_refinement_flags
Rh Rh 0.565255(11) 0.16951(2) 0.790157(12) 0.02045(9) Uani 1 1 d .
I I 0.366768(15) 0.65763(3) 0.750966(16) 0.04599(11) Uani 1 1 d .
C1 C 0.51534(17) 0.2659(3) 0.84607(17) 0.0253(6) Uani 1 1 d .
N1 N 0.56260(16) 0.3349(3) 0.89348(15) 0.0239(6) Uani 1 1 d .
C3 C 0.63852(18) 0.3189(3) 0.90671(18) 0.0246(6) Uani 1 1 d .
C4 C 0.65495(16) 0.2365(3) 0.86260(16) 0.0227(6) Uani 1 1 d .
C5 C 0.72871(16) 0.2116(3) 0.87587(18) 0.0257(6) Uani 1 1 d .
H5 H 0.7437 0.1574 0.8478 0.031 Uiso 1 1 calc R
C6 C 0.78077(18) 0.2653(4) 0.92989(19) 0.0306(7) Uani 1 1 d .
H6 H 0.8302 0.2447 0.9385 0.037 Uiso 1 1 calc R
C7 C 0.7618(2) 0.3481(4) 0.9712(2) 0.0320(8) Uani 1 1 d .
H7 H 0.7979 0.3855 1.0067 0.038 Uiso 1 1 calc R
C8 C 0.68893(18) 0.3756(3) 0.95992(17) 0.0273(7) Uani 1 1 d .
H8 H 0.6743 0.4310 0.9876 0.033 Uiso 1 1 calc R
N2 N 0.53340(16) 0.4119(3) 0.92642(16) 0.0290(6) Uani 1 1 d .
N3 N 0.46300(16) 0.3906(3) 0.89837(16) 0.0295(6) Uani 1 1 d .
C9 C 0.4117(2) 0.4620(4) 0.9203(2) 0.0398(9) Uani 1 1 d .
H9A H 0.4379 0.5116 0.9586 0.060 Uiso 1 1 calc R
H9B H 0.3783 0.4091 0.9337 0.060 Uiso 1 1 calc R
H9C H 0.3843 0.5134 0.8834 0.060 Uiso 1 1 calc R
C2 C 0.44915(19) 0.3045(3) 0.85016(18) 0.0282(7) Uani 1 1 d .
C10 C 0.37391(18) 0.2686(4) 0.8121(2) 0.0343(8) Uani 1 1 d .
H10A H 0.3683 0.2722 0.7635 0.041 Uiso 1 1 calc R
H10B H 0.3399 0.3271 0.8214 0.041 Uiso 1 1 calc R
C11 C 0.3532(2) 0.1436(4) 0.8291(2) 0.0383(9) Uani 1 1 d .
H11A H 0.3015 0.1295 0.8046 0.046 Uiso 1 1 calc R
H11B H 0.3590 0.1396 0.8777 0.046 Uiso 1 1 calc R
C12 C 0.39872(19) 0.0433(4) 0.8111(2) 0.0330(8) Uani 1 1 d .
H12A H 0.4467 0.0408 0.8455 0.040 Uiso 1 1 calc R
H12B H 0.3747 -0.0344 0.8120 0.040 Uiso 1 1 calc R
C13 C 0.40878(17) 0.0595(3) 0.74399(18) 0.0275(7) Uani 1 1 d .
C14 C 0.46594(16) 0.1107(3) 0.72546(18) 0.0259(6) Uani 1 1 d .
N4 N 0.35530(16) 0.0346(3) 0.68615(17) 0.0323(7) Uani 1 1 d .
C15 C 0.2855(2) -0.0209(4) 0.6792(2) 0.0416(9) Uani 1 1 d .
H15A H 0.2603 -0.0352 0.6315 0.062 Uiso 1 1 calc R
H15B H 0.2564 0.0322 0.6978 0.062 Uiso 1 1 calc R
H15C H 0.2929 -0.0970 0.7034 0.062 Uiso 1 1 calc R
N5 N 0.37181(17) 0.0648(3) 0.63170(18) 0.0367(7) Uani 1 1 d .
N6 N 0.43893(16) 0.1110(3) 0.65714(16) 0.0313(6) Uani 1 1 d .
C16 C 0.4691(2) 0.1574(4) 0.6070(2) 0.0396(10) Uani 1 1 d .
C17 C 0.4453(3) 0.2685(5) 0.5799(2) 0.0478(11) Uani 1 1 d .
H17 H 0.4120 0.3131 0.5955 0.057 Uiso 1 1 calc R
C18 C 0.4711(3) 0.3136(6) 0.5296(3) 0.0634(18) Uani 1 1 d .
H18 H 0.4554 0.3894 0.5102 0.076 Uiso 1 1 calc R
C19 C 0.5200(4) 0.2471(7) 0.5080(3) 0.072(2) Uani 1 1 d .
H19 H 0.5382 0.2783 0.4740 0.086 Uiso 1 1 calc R
C20 C 0.5427(4) 0.1359(8) 0.5351(3) 0.075(2) Uani 1 1 d .
H20 H 0.5755 0.0910 0.5190 0.090 Uiso 1 1 calc R
C21 C 0.5175(3) 0.0884(5) 0.5866(2) 0.0508(12) Uani 1 1 d .
H21 H 0.5331 0.0127 0.6062 0.061 Uiso 1 1 calc R
C22 C 0.63150(16) 0.1147(3) 0.73662(17) 0.0228(6) Uani 1 1 d .
N7 N 0.64816(14) 0.2062(3) 0.69948(14) 0.0222(5) Uani 1 1 d .
C24 C 0.61198(17) 0.3184(3) 0.69409(17) 0.0240(6) Uani 1 1 d .
C25 C 0.56470(18) 0.3223(3) 0.73341(17) 0.0234(6) Uani 1 1 d .
C26 C 0.52535(17) 0.4288(3) 0.72765(18) 0.0268(6) Uani 1 1 d .
H26 H 0.4922 0.4378 0.7527 0.032 Uiso 1 1 calc R
C27 C 0.53343(19) 0.5221(3) 0.6862(2) 0.0307(7) Uani 1 1 d .
H27 H 0.5056 0.5928 0.6832 0.037 Uiso 1 1 calc R
C28 C 0.5820(2) 0.5124(4) 0.64927(19) 0.0320(7) Uani 1 1 d .
H28 H 0.5877 0.5768 0.6217 0.038 Uiso 1 1 calc R
C29 C 0.62193(19) 0.4090(3) 0.65287(18) 0.0285(7) Uani 1 1 d .
H29 H 0.6551 0.4005 0.6279 0.034 Uiso 1 1 calc R
N8 N 0.69973(16) 0.1821(3) 0.67118(16) 0.0257(6) Uani 1 1 d .
N9 N 0.71689(15) 0.0723(3) 0.69018(16) 0.0269(6) Uani 1 1 d .
C30 C 0.77748(19) 0.0169(3) 0.6727(2) 0.0323(8) Uani 1 1 d .
H30A H 0.7864 0.0609 0.6355 0.048 Uiso 1 1 calc R
H30B H 0.7655 -0.0662 0.6592 0.048 Uiso 1 1 calc R
H30C H 0.8209 0.0191 0.7118 0.048 Uiso 1 1 calc R
C23 C 0.67801(17) 0.0256(3) 0.72931(17) 0.0249(6) Uani 1 1 d .
C31 C 0.68960(19) -0.0984(3) 0.7573(2) 0.0298(7) Uani 1 1 d .
H31A H 0.6998 -0.0938 0.8066 0.036 Uiso 1 1 calc R
H31B H 0.7329 -0.1322 0.7485 0.036 Uiso 1 1 calc R
C32 C 0.6264(2) -0.1844(3) 0.7291(2) 0.0336(8) Uani 1 1 d .
H32A H 0.6402 -0.2642 0.7493 0.040 Uiso 1 1 calc R
H32B H 0.6173 -0.1920 0.6801 0.040 Uiso 1 1 calc R
C33 C 0.55571(19) -0.1449(3) 0.7424(2) 0.0294(7) Uani 1 1 d .
H33A H 0.5345 -0.0774 0.7123 0.035 Uiso 1 1 calc R
H33B H 0.5207 -0.2118 0.7313 0.035 Uiso 1 1 calc R
C34 C 0.56685(17) -0.1078(3) 0.8133(2) 0.0283(7) Uani 1 1 d .
C35 C 0.57495(16) 0.0067(3) 0.84116(18) 0.0252(6) Uani 1 1 d .
N10 N 0.57598(17) -0.1890(3) 0.86376(19) 0.0321(6) Uani 1 1 d .
C36 C 0.5678(2) -0.3179(4) 0.8602(3) 0.0391(9) Uani 1 1 d .
H36A H 0.5882 -0.3521 0.9051 0.059 Uiso 1 1 calc R
H36B H 0.5932 -0.3504 0.8302 0.059 Uiso 1 1 calc R
H36C H 0.5163 -0.3381 0.8429 0.059 Uiso 1 1 calc R
N11 N 0.59050(18) -0.1371(3) 0.92395(19) 0.0339(7) Uani 1 1 d .
N12 N 0.58949(15) -0.0199(3) 0.90862(16) 0.0275(6) Uani 1 1 d .
C37 C 0.6078(2) 0.0580(3) 0.96630(18) 0.0303(7) Uani 1 1 d .
C38 C 0.6803(2) 0.0690(4) 1.0029(2) 0.0399(9) Uani 1 1 d .
H38 H 0.7163 0.0298 0.9883 0.048 Uiso 1 1 calc R
C39 C 0.6998(3) 0.1376(5) 1.0608(2) 0.0485(10) Uani 1 1 d .
H39 H 0.7493 0.1465 1.0857 0.058 Uiso 1 1 calc R
C40 C 0.6473(3) 0.1929(5) 1.0822(2) 0.0478(11) Uani 1 1 d .
H40 H 0.6607 0.2383 1.1225 0.057 Uiso 1 1 calc R
C41 C 0.5754(3) 0.1823(4) 1.0452(2) 0.0395(9) Uani 1 1 d .
H41 H 0.5395 0.2222 1.0597 0.047 Uiso 1 1 calc R
C42 C 0.5550(2) 0.1136(4) 0.9869(2) 0.0351(8) Uani 1 1 d .
H42 H 0.5055 0.1053 0.9618 0.042 Uiso 1 1 calc R

loop_
_atom_site_aniso_label
_atom_site_aniso_U_11
_atom_site_aniso_U_22
_atom_site_aniso_U_33
_atom_site_aniso_U_23
_atom_site_aniso_U_13
_atom_site_aniso_U_12
Rh 0.01289(13) 0.02560(14) 0.02332(14) -0.00017(8) 0.00621(9) -0.00028(7)
I 0.03159(16) 0.0571(2) 0.05170(19) -0.00219(12) 0.01631(13) 0.00012(10)
C1 0.0205(14) 0.0306(17) 0.0259(15) 0.0012(13) 0.0088(12) 0.0012(12)
N1 0.0179(13) 0.0306(15) 0.0249(14) -0.0009(10) 0.0089(11) 0.0015(10)
C3 0.0175(14) 0.0311(17) 0.0260(16) -0.0021(13) 0.0079(12) -0.0007(12)
C4 0.0156(13) 0.0277(16) 0.0238(14) -0.0003(12) 0.0044(11) 0.0003(11)
C5 0.0137(13) 0.0335(18) 0.0287(16) -0.0015(13) 0.0045(12) 0.0017(12)
C6 0.0177(14) 0.042(2) 0.0301(17) -0.0015(15) 0.0037(12) -0.0003(13)
C7 0.0218(16) 0.043(2) 0.0276(17) -0.0026(14) 0.0027(13) -0.0027(13)
C8 0.0217(15) 0.0371(18) 0.0244(15) -0.0028(14) 0.0089(12) -0.0013(13)
N2 0.0211(13) 0.0360(16) 0.0313(15) -0.0014(12) 0.0100(11) 0.0040(11)
N3 0.0203(13) 0.0376(17) 0.0325(15) 0.0000(12) 0.0111(11) 0.0054(11)
C9 0.0271(17) 0.055(3) 0.040(2) -0.0101(18) 0.0133(15) 0.0120(16)
C2 0.0218(16) 0.0344(18) 0.0298(17) -0.0037(14) 0.0099(13) 0.0001(13)
C10 0.0163(15) 0.048(2) 0.0393(19) -0.0049(16) 0.0096(13) 0.0033(14)
C11 0.0236(17) 0.053(2) 0.041(2) -0.0053(18) 0.0138(15) -0.0054(16)
C12 0.0208(15) 0.042(2) 0.0369(19) 0.0052(15) 0.0101(13) -0.0044(14)
C13 0.0184(14) 0.0315(17) 0.0311(17) 0.0006(13) 0.0055(12) -0.0035(12)
C14 0.0153(13) 0.0324(17) 0.0275(16) -0.0011(13) 0.0031(11) -0.0019(12)
N4 0.0179(13) 0.0405(17) 0.0368(16) 0.0023(13) 0.0059(11) -0.0043(12)
C15 0.0198(16) 0.054(3) 0.049(2) -0.0022(19) 0.0076(15) -0.0106(16)
N5 0.0222(14) 0.051(2) 0.0347(16) 0.0016(14) 0.0051(12) -0.0113(13)
N6 0.0225(13) 0.0395(17) 0.0292(15) 0.0009(13) 0.0037(11) -0.0087(12)
C16 0.0287(19) 0.062(3) 0.0257(18) -0.0011(16) 0.0041(15) -0.0184(17)
C17 0.041(2) 0.061(3) 0.033(2) 0.0092(19) -0.0016(16) -0.020(2)
C18 0.055(3) 0.092(4) 0.032(2) 0.016(2) -0.004(2) -0.039(3)
C19 0.072(4) 0.104(5) 0.037(2) -0.006(3) 0.013(2) -0.058(4)
C20 0.059(3) 0.122(6) 0.052(3) -0.044(4) 0.030(3) -0.047(4)
C21 0.041(2) 0.074(3) 0.039(2) -0.020(2) 0.0150(18) -0.024(2)
C22 0.0185(14) 0.0229(16) 0.0263(15) -0.0014(12) 0.0057(11) -0.0033(11)
N7 0.0159(11) 0.0266(14) 0.0261(13) -0.0019(11) 0.0095(10) -0.0006(10)
C24 0.0182(14) 0.0283(16) 0.0246(15) -0.0003(12) 0.0049(12) -0.0014(11)
C25 0.0188(14) 0.0287(16) 0.0220(15) -0.0001(12) 0.0052(12) -0.0009(11)
C26 0.0189(14) 0.0313(17) 0.0297(16) -0.0004(13) 0.0068(12) 0.0001(12)
C27 0.0253(16) 0.0261(17) 0.0382(19) 0.0011(14) 0.0058(14) 0.0033(12)
C28 0.0337(18) 0.0331(18) 0.0291(17) 0.0048(14) 0.0092(14) -0.0027(14)
C29 0.0258(15) 0.0325(18) 0.0265(16) 0.0015(13) 0.0069(12) -0.0008(13)
N8 0.0208(13) 0.0292(14) 0.0303(15) -0.0043(11) 0.0128(11) -0.0028(10)
N9 0.0228(13) 0.0309(15) 0.0311(14) -0.0033(12) 0.0142(11) -0.0014(11)
C30 0.0246(16) 0.0353(19) 0.045(2) -0.0069(15) 0.0217(15) -0.0015(13)
C23 0.0187(14) 0.0291(17) 0.0293(16) -0.0033(13) 0.0110(12) -0.0041(12)
C31 0.0232(15) 0.0277(17) 0.0424(19) 0.0009(14) 0.0158(14) 0.0029(12)
C32 0.0302(19) 0.0259(17) 0.048(2) -0.0040(15) 0.0177(16) 0.0001(13)
C33 0.0217(16) 0.0259(16) 0.040(2) -0.0028(14) 0.0081(14) -0.0029(12)
C34 0.0172(14) 0.0310(18) 0.0387(18) 0.0010(14) 0.0117(12) -0.0010(12)
C35 0.0150(13) 0.0309(17) 0.0301(16) 0.0023(13) 0.0077(11) 0.0000(11)
N10 0.0260(14) 0.0318(16) 0.0423(18) 0.0062(13) 0.0160(13) 0.0021(12)
C36 0.036(2) 0.0294(19) 0.056(3) 0.0087(17) 0.0188(18) 0.0022(15)
N11 0.0299(15) 0.0331(16) 0.0421(18) 0.0067(14) 0.0159(13) 0.0013(12)
N12 0.0235(13) 0.0301(15) 0.0301(14) 0.0072(11) 0.0099(11) 0.0025(11)
C37 0.0297(17) 0.0350(19) 0.0273(16) 0.0050(14) 0.0102(13) 0.0004(14)
C38 0.0266(17) 0.057(3) 0.0346(19) 0.0031(18) 0.0070(15) 0.0037(16)
C39 0.043(2) 0.065(3) 0.034(2) 0.001(2) 0.0067(17) -0.010(2)
C40 0.065(3) 0.050(3) 0.031(2) 0.0010(18) 0.017(2) -0.014(2)
C41 0.051(2) 0.036(2) 0.041(2) 0.0052(16) 0.0288(19) -0.0027(17)
C42 0.0318(18) 0.036(2) 0.042(2) 0.0076(16) 0.0185(15) 0.0007(14)

loop_
_atom_type_symbol
_atom_type_description
_atom_type_scat_dispersion_real
_atom_type_scat_dispersion_imag
_atom_type_scat_source
C C 0.0181 0.0091 'International Tables Vol C Tables 4.2.6.8 and 6.1.1.4'
H H 0.0000 0.0000 'International Tables Vol C Tables 4.2.6.8 and 6.1.1.4'
Cl Cl 0.3639 0.7018 'International Tables Vol C Tables 4.2.6.8 and 6.1.1.4'
I I -0.3257 6.8362 'International Tables Vol C Tables 4.2.6.8 and 6.1.1.4'
N N 0.0311 0.0180 'International Tables Vol C Tables 4.2.6.8 and 6.1.1.4'
Rh Rh 0.0927 3.6045 'International Tables Vol C Tables 4.2.6.8 and 6.1.1.4'

loop_
_geom_angle_atom_site_label_1
_geom_angle_atom_site_label_2
_geom_angle_atom_site_label_3
_geom_angle
C1 Rh C22 164.32(13)
C1 Rh C4 80.22(13)
C22 Rh C4 88.82(13)
C1 Rh C25 88.34(14)
C22 Rh C25 80.16(13)
C4 Rh C25 88.64(13)
C1 Rh C35 98.84(13)
C22 Rh C35 92.49(13)
C4 Rh C35 91.02(13)
C25 Rh C35 172.65(13)
C1 Rh C14 91.79(14)
C22 Rh C14 99.31(13)
C4 Rh C14 171.87(13)
C25 Rh C14 92.65(13)
C35 Rh C14 88.72(13)
N1 C1 C2 102.2(3)
N1 C1 Rh 112.5(2)
C2 C1 Rh 144.4(3)
N2 N1 C1 116.3(3)
N2 N1 C3 123.9(3)
C1 N1 C3 119.8(3)
C8 C3 C4 125.3(3)
C8 C3 N1 122.2(3)
C4 C3 N1 112.5(3)
C5 C4 C3 115.0(3)
C5 C4 Rh 130.9(3)
C3 C4 Rh 114.1(2)
C6 C5 C4 121.2(3)
C6 C5 H5 119.4
C4 C5 H5 119.4
C7 C6 C5 121.5(3)
C7 C6 H6 119.2
C5 C6 H6 119.2
C6 C7 C8 119.3(3)
C6 C7 H7 120.4
C8 C7 H7 120.4
C3 C8 C7 117.7(3)
C3 C8 H8 121.1
C7 C8 H8 121.1
N1 N2 N3 101.4(3)
N2 N3 C2 113.4(3)
N2 N3 C9 118.2(3)
C2 N3 C9 128.4(3)
N3 C9 H9A 109.5
N3 C9 H9B 109.5
H9A C9 H9B 109.5
N3 C9 H9C 109.5
H9A C9 H9C 109.5
H9B C9 H9C 109.5
N3 C2 C1 106.8(3)
N3 C2 C10 121.8(3)
C1 C2 C10 131.4(3)
C2 C10 C11 114.1(3)
C2 C10 H10A 108.7
C11 C10 H10A 108.7
C2 C10 H10B 108.7
C11 C10 H10B 108.7
H10A C10 H10B 107.6
C10 C11 C12 113.5(3)
C10 C11 H11A 108.9
C12 C11 H11A 108.9
C10 C11 H11B 108.9
C12 C11 H11B 108.9
H11A C11 H11B 107.7
C13 C12 C11 113.0(3)
C13 C12 H12A 109.0
C11 C12 H12A 109.0
C13 C12 H12B 109.0
C11 C12 H12B 109.0
H12A C12 H12B 107.8
N4 C13 C14 107.0(3)
N4 C13 C12 122.0(3)
C14 C13 C12 130.7(3)
N6 C14 C13 101.9(3)
N6 C14 Rh 131.3(2)
C13 C14 Rh 126.8(3)
N5 N4 C13 113.2(3)
N5 N4 C15 119.1(3)
C13 N4 C15 127.7(3)
N4 C15 H15A 109.5
N4 C15 H15B 109.5
H15A C15 H15B 109.5
N4 C15 H15C 109.5
H15A C15 H15C 109.5
H15B C15 H15C 109.5
N4 N5 N6 102.6(3)
N5 N6 C14 115.4(3)
N5 N6 C16 114.1(3)
C14 N6 C16 130.5(3)
C21 C16 C17 123.3(5)
C21 C16 N6 119.2(4)
C17 C16 N6 117.5(4)
C16 C17 C18 118.8(6)
C16 C17 H17 120.6
C18 C17 H17 120.6
C19 C18 C17 119.5(6)
C19 C18 H18 120.3
C17 C18 H18 120.3
C20 C19 C18 120.9(5)
C20 C19 H19 119.5
C18 C19 H19 119.5
C19 C20 C21 120.6(6)
C19 C20 H20 119.7
C21 C20 H20 119.7
C16 C21 C20 116.8(6)
C16 C21 H21 121.6
C20 C21 H21 121.6
N7 C22 C23 101.5(3)
N7 C22 Rh 112.3(2)
C23 C22 Rh 145.0(3)
N8 N7 C22 115.7(3)
N8 N7 C24 124.0(3)
C22 N7 C24 120.2(3)
C29 C24 C25 125.6(3)
C29 C24 N7 122.4(3)
C25 C24 N7 112.0(3)
C26 C25 C24 114.3(3)
C26 C25 Rh 131.0(3)
C24 C25 Rh 114.6(2)
C27 C26 C25 121.9(3)
C27 C26 H26 119.1
C25 C26 H26 119.1
C28 C27 C26 120.6(3)
C28 C27 H27 119.7
C26 C27 H27 119.7
C29 C28 C27 119.8(3)
C29 C28 H28 120.1
C27 C28 H28 120.1
C24 C29 C28 117.8(3)
C24 C29 H29 121.1
C28 C29 H29 121.1
N9 N8 N7 102.2(3)
N8 N9 C23 113.8(3)
N8 N9 C30 118.1(3)
C23 N9 C30 127.9(3)
N9 C30 H30A 109.5
N9 C30 H30B 109.5
H30A C30 H30B 109.5
N9 C30 H30C 109.5
H30A C30 H30C 109.5
H30B C30 H30C 109.5
N9 C23 C22 106.7(3)
N9 C23 C31 122.7(3)
C22 C23 C31 130.6(3)
C23 C31 C32 115.2(3)
C23 C31 H31A 108.5
C32 C31 H31A 108.5
C23 C31 H31B 108.5
C32 C31 H31B 108.5
H31A C31 H31B 107.5
C31 C32 C33 113.8(3)
C31 C32 H32A 108.8
C33 C32 H32A 108.8
C31 C32 H32B 108.8
C33 C32 H32B 108.8
H32A C32 H32B 107.7
C34 C33 C32 113.0(3)
C34 C33 H33A 109.0
C32 C33 H33A 109.0
C34 C33 H33B 109.0
C32 C33 H33B 109.0
H33A C33 H33B 107.8
N10 C34 C35 108.6(3)
N10 C34 C33 122.0(3)
C35 C34 C33 129.3(3)
N12 C35 C34 100.9(3)
N12 C35 Rh 131.7(3)
C34 C35 Rh 127.3(3)
N11 N10 C34 112.3(3)
N11 N10 C36 118.0(4)
C34 N10 C36 129.6(4)
N10 C36 H36A 109.5
N10 C36 H36B 109.5
H36A C36 H36B 109.5
N10 C36 H36C 109.5
H36A C36 H36C 109.5
H36B C36 H36C 109.5
N10 N11 N12 102.5(3)
N11 N12 C35 115.8(3)
N11 N12 C37 114.0(3)
C35 N12 C37 130.1(3)
C42 C37 C38 121.1(4)
C42 C37 N12 121.2(3)
C38 C37 N12 117.6(3)
C39 C38 C37 119.4(4)
C39 C38 H38 120.3
C37 C38 H38 120.3
C40 C39 C38 120.0(4)
C40 C39 H39 120.0
C38 C39 H39 120.0
C39 C40 C41 120.1(4)
C39 C40 H40 119.9
C41 C40 H40 119.9
C40 C41 C42 120.4(4)
C40 C41 H41 119.8
C42 C41 H41 119.8
C37 C42 C41 118.9(4)
C37 C42 H42 120.5
C41 C42 H42 120.5

loop_
_geom_bond_atom_site_label_1
_geom_bond_atom_site_label_2
_geom_bond_distance
Rh C1 2.041(3)
Rh C22 2.041(3)
Rh C4 2.071(3)
Rh C25 2.080(3)
Rh C35 2.092(4)
Rh C14 2.098(3)
C1 N1 1.367(5)
C1 C2 1.384(5)
N1 N2 1.333(4)
N1 C3 1.427(4)
C3 C8 1.392(5)
C3 C4 1.408(5)
C4 C5 1.403(4)
C5 C6 1.402(5)
C5 H5 0.9500
C6 C7 1.391(6)
C6 H6 0.9500
C7 C8 1.396(5)
C7 H7 0.9500
C8 H8 0.9500
N2 N3 1.336(4)
N3 C2 1.362(5)
N3 C9 1.457(4)
C9 H9A 0.9800
C9 H9B 0.9800
C9 H9C 0.9800
C2 C10 1.491(5)
C10 C11 1.529(6)
C10 H10A 0.9900
C10 H10B 0.9900
C11 C12 1.546(6)
C11 H11A 0.9900
C11 H11B 0.9900
C12 C13 1.485(5)
C12 H12A 0.9900
C12 H12B 0.9900
C13 N4 1.362(5)
C13 C14 1.405(5)
C14 N6 1.364(5)
N4 N5 1.318(5)
N4 C15 1.458(5)
C15 H15A 0.9800
C15 H15B 0.9800
C15 H15C 0.9800
N5 N6 1.353(4)
N6 C16 1.444(5)
C16 C21 1.383(7)
C16 C17 1.387(7)
C17 C18 1.392(7)
C17 H17 0.9500
C18 C19 1.387(11)
C18 H18 0.9500
C19 C20 1.384(12)
C19 H19 0.9500
C20 C21 1.415(8)
C20 H20 0.9500
C21 H21 0.9500
C22 N7 1.383(4)
C22 C23 1.385(5)
N7 N8 1.337(4)
N7 C24 1.428(4)
C24 C29 1.382(5)
C24 C25 1.408(5)
C25 C26 1.402(5)
C26 C27 1.396(5)
C26 H26 0.9500
C27 C28 1.395(5)
C27 H27 0.9500
C28 C29 1.383(5)
C28 H28 0.9500
C29 H29 0.9500
N8 N9 1.304(4)
N9 C23 1.375(4)
N9 C30 1.472(4)
C30 H30A 0.9800
C30 H30B 0.9800
C30 H30C 0.9800
C23 C31 1.498(5)
C31 C32 1.530(5)
C31 H31A 0.9900
C31 H31B 0.9900
C32 C33 1.546(5)
C32 H32A 0.9900
C32 H32B 0.9900
C33 C34 1.492(5)
C33 H33A 0.9900
C33 H33B 0.9900
C34 N10 1.363(5)
C34 C35 1.397(5)
C35 N12 1.384(5)
N10 N11 1.337(5)
N10 C36 1.451(5)
C36 H36A 0.9800
C36 H36B 0.9800
C36 H36C 0.9800
N11 N12 1.350(5)
N12 C37 1.443(5)
C37 C42 1.376(5)
C37 C38 1.390(5)
C38 C39 1.386(7)
C38 H38 0.9500
C39 C40 1.380(8)
C39 H39 0.9500
C40 C41 1.381(7)
C40 H40 0.9500
C41 C42 1.395(7)
C41 H41 0.9500
C42 H42 0.9500

loop_
_geom_torsion_atom_site_label_1
_geom_torsion_atom_site_label_2
_geom_torsion_atom_site_label_3
_geom_torsion_atom_site_label_4
_geom_torsion
C22 Rh C1 N1 -37.8(6)
C4 Rh C1 N1 8.5(2)
C25 Rh C1 N1 -80.4(3)
C35 Rh C1 N1 98.0(3)
C14 Rh C1 N1 -173.0(3)
C22 Rh C1 C2 128.6(5)
C4 Rh C1 C2 174.8(5)
C25 Rh C1 C2 85.9(5)
C35 Rh C1 C2 -95.7(5)
C14 Rh C1 C2 -6.7(5)
C2 C1 N1 N2 -0.1(4)
Rh C1 N1 N2 171.8(2)
C2 C1 N1 C3 177.8(3)
Rh C1 N1 C3 -10.3(4)
N2 N1 C3 C8 5.9(5)
C1 N1 C3 C8 -171.8(3)
N2 N1 C3 C4 -177.0(3)
C1 N1 C3 C4 5.3(5)
C8 C3 C4 C5 0.7(5)
N1 C3 C4 C5 -176.2(3)
C8 C3 C4 Rh 179.3(3)
N1 C3 C4 Rh 2.4(4)
C1 Rh C4 C5 172.4(4)
C22 Rh C4 C5 -18.9(3)
C25 Rh C4 C5 -99.1(3)
C35 Rh C4 C5 73.6(3)
C1 Rh C4 C3 -6.0(3)
C22 Rh C4 C3 162.8(3)
C25 Rh C4 C3 82.6(3)
C35 Rh C4 C3 -104.8(3)
C3 C4 C5 C6 0.6(5)
Rh C4 C5 C6 -177.7(3)
C4 C5 C6 C7 -2.0(6)
C5 C6 C7 C8 2.1(6)
C4 C3 C8 C7 -0.7(6)
N1 C3 C8 C7 176.0(3)
C6 C7 C8 C3 -0.7(6)
C1 N1 N2 N3 0.1(4)
C3 N1 N2 N3 -177.7(3)
N1 N2 N3 C2 -0.1(4)
N1 N2 N3 C9 -178.1(3)
N2 N3 C2 C1 0.0(4)
C9 N3 C2 C1 177.8(4)
N2 N3 C2 C10 -179.2(3)
C9 N3 C2 C10 -1.3(6)
N1 C1 C2 N3 0.0(4)
Rh C1 C2 N3 -167.0(4)
N1 C1 C2 C10 179.1(4)
Rh C1 C2 C10 12.1(8)
N3 C2 C10 C11 -110.3(4)
C1 C2 C10 C11 70.7(5)
C2 C10 C11 C12 -63.2(5)
C10 C11 C12 C13 -44.1(5)
C11 C12 C13 N4 -76.6(5)
C11 C12 C13 C14 96.1(5)
N4 C13 C14 N6 0.4(4)
C12 C13 C14 N6 -173.2(4)
N4 C13 C14 Rh -179.8(3)
C12 C13 C14 Rh 6.6(6)
C1 Rh C14 N6 129.7(4)
C22 Rh C14 N6 -39.1(4)
C25 Rh C14 N6 41.3(4)
C35 Rh C14 N6 -131.5(4)
C1 Rh C14 C13 -50.0(3)
C22 Rh C14 C13 141.1(3)
C25 Rh C14 C13 -138.4(3)
C35 Rh C14 C13 48.8(3)
C14 C13 N4 N5 -0.1(5)
C12 C13 N4 N5 174.1(4)
C14 C13 N4 C15 179.0(4)
C12 C13 N4 C15 -6.7(6)
C13 N4 N5 N6 -0.2(5)
C15 N4 N5 N6 -179.4(4)
N4 N5 N6 C14 0.4(5)
N4 N5 N6 C16 -177.1(4)
C13 C14 N6 N5 -0.5(4)
Rh C14 N6 N5 179.7(3)
C13 C14 N6 C16 176.5(4)
Rh C14 N6 C16 -3.3(7)
N5 N6 C16 C21 -99.5(4)
C14 N6 C16 C21 83.4(6)
N5 N6 C16 C17 78.1(5)
C14 N6 C16 C17 -98.9(5)
C21 C16 C17 C18 0.1(6)
N6 C16 C17 C18 -177.5(4)
C16 C17 C18 C19 -0.3(7)
C17 C18 C19 C20 0.9(8)
C18 C19 C20 C21 -1.2(8)
C17 C16 C21 C20 -0.4(6)
N6 C16 C21 C20 177.1(4)
C19 C20 C21 C16 0.9(7)
C1 Rh C22 N7 -36.0(6)
C4 Rh C22 N7 -81.4(2)
C25 Rh C22 N7 7.5(2)
C35 Rh C22 N7 -172.3(2)
C14 Rh C22 N7 98.6(2)
C1 Rh C22 C23 128.0(5)
C4 Rh C22 C23 82.6(4)
C25 Rh C22 C23 171.5(4)
C35 Rh C22 C23 -8.3(4)
C14 Rh C22 C23 -97.4(4)
C23 C22 N7 N8 -0.4(4)
Rh C22 N7 N8 170.3(2)
C23 C22 N7 C24 -179.4(3)
Rh C22 N7 C24 -8.7(4)
N8 N7 C24 C29 7.0(5)
C22 N7 C24 C29 -174.1(3)
N8 N7 C24 C25 -174.9(3)
C22 N7 C24 C25 4.0(4)
C29 C24 C25 C26 0.7(5)
N7 C24 C25 C26 -177.3(3)
C29 C24 C25 Rh -179.2(3)
N7 C24 C25 Rh 2.8(4)
C1 Rh C25 C26 -16.3(3)
C22 Rh C25 C26 174.4(3)
C4 Rh C25 C26 -96.5(3)
C14 Rh C25 C26 75.4(3)
C1 Rh C25 C24 163.6(3)
C22 Rh C25 C24 -5.7(2)
C4 Rh C25 C24 83.3(3)
C14 Rh C25 C24 -104.7(3)
C24 C25 C26 C27 -0.2(5)
Rh C25 C26 C27 179.7(3)
C25 C26 C27 C28 -0.6(6)
C26 C27 C28 C29 0.9(6)
C25 C24 C29 C28 -0.4(5)
N7 C24 C29 C28 177.4(3)
C27 C28 C29 C24 -0.4(5)
C22 N7 N8 N9 0.2(4)
C24 N7 N8 N9 179.1(3)
N7 N8 N9 C23 0.2(4)
N7 N8 N9 C30 -175.2(3)
N8 N9 C23 C22 -0.5(4)
C30 N9 C23 C22 174.3(3)
N8 N9 C23 C31 -179.2(3)
C30 N9 C23 C31 -4.4(6)
N7 C22 C23 N9 0.5(3)
Rh C22 C23 N9 -164.4(3)
N7 C22 C23 C31 179.1(3)
Rh C22 C23 C31 14.2(7)
N9 C23 C31 C32 -113.4(4)
C22 C23 C31 C32 68.1(5)
C23 C31 C32 C33 -60.8(5)
C31 C32 C33 C34 -47.2(5)
C32 C33 C34 N10 -77.3(4)
C32 C33 C34 C35 97.8(4)
N10 C34 C35 N12 0.6(3)
C33 C34 C35 N12 -175.0(3)
N10 C34 C35 Rh -178.7(2)
C33 C34 C35 Rh 5.7(5)
C1 Rh C35 N12 -37.2(3)
C22 Rh C35 N12 131.9(3)
C4 Rh C35 N12 43.1(3)
C14 Rh C35 N12 -128.8(3)
C1 Rh C35 C34 141.9(3)
C22 Rh C35 C34 -49.0(3)
C4 Rh C35 C34 -137.9(3)
C14 Rh C35 C34 50.3(3)
C35 C34 N10 N11 -0.7(4)
C33 C34 N10 N11 175.3(3)
C35 C34 N10 C36 175.0(3)
C33 C34 N10 C36 -9.0(5)
C34 N10 N11 N12 0.4(4)
C36 N10 N11 N12 -175.9(3)
N10 N11 N12 C35 0.0(4)
N10 N11 N12 C37 -176.8(3)
C34 C35 N12 N11 -0.4(4)
Rh C35 N12 N11 178.8(2)
C34 C35 N12 C37 175.8(3)
Rh C35 N12 C37 -5.0(5)
N11 N12 C37 C42 -98.3(4)
C35 N12 C37 C42 85.4(5)
N11 N12 C37 C38 77.7(4)
C35 N12 C37 C38 -98.6(5)
C42 C37 C38 C39 -0.4(7)
N12 C37 C38 C39 -176.4(4)
C37 C38 C39 C40 0.9(7)
C38 C39 C40 C41 -1.5(7)
C39 C40 C41 C42 1.5(7)
C38 C37 C42 C41 0.4(6)
N12 C37 C42 C41 176.2(3)
C40 C41 C42 C37 -0.9(6)

loop_
_platon_squeeze_void_nr
_platon_squeeze_void_average_x
_platon_squeeze_void_average_y
_platon_squeeze_void_average_z
_platon_squeeze_void_volume
_platon_squeeze_void_count_electrons
_platon_squeeze_void_content
1 0.192 0.206 0.962 134 46 'C H2 Cl2'
2 0.808 -0.206 1.038 134 47 'C H2 Cl2'
4 0.692 0.294 0.462 134 46 'C H2 Cl2'
6 0.308 0.706 0.538 134 46 'C H2 Cl2'
